data_2312452
loop_
_publ_author_name
'Rusanov, Eduard B.'
'W&#xf6;rle, Michael D'
'Kovalenko, Maksym V.'
'Domasevitch, Kostiantyn V.'
'Rusanova, Julia A.'

_publ_section_title
;
 Attractive and repulsive forces in a crystal of
 [Rb(18-crown-6)][SbCl<sub>6</sub>] under high pressure.
;
_journal_issue 'Pt 2'
_journal_name_full 'Acta crystallographica Section B, Structural science, crystal engineering and materials'
_journal_page_first 135
_journal_page_last 145
_journal_paper_doi 10.1107/S2052520624001586
_journal_volume 80
_journal_year 2024
_chemical_formula_moiety 'C12 H24 O6 Rb, Cl6 Sb'
_chemical_formula_sum 'C12 H24 Cl6 O6 Rb Sb'
_chemical_formula_weight 684.23
_space_group_crystal_system trigonal
_space_group_IT_number 148
_space_group_name_Hall '-R 3'
_space_group_name_H-M_alt 'R -3 :H'
_atom_sites_solution_hydrogens geom
_audit_creation_date 2023-12-19
_audit_creation_method
;
Olex2 1.5
(compiled 2023.03.06 svn.rbb2c1857 for OlexSys, GUI svn.r6748)
;
_cell_angle_alpha 90
_cell_angle_beta 90
_cell_angle_gamma 120
_cell_formula_units_Z 3
_cell_length_a 13.6805(8)
_cell_length_b 13.6805(8)
_cell_length_c 9.4433(6)
_cell_measurement_pressure 1890000
_cell_measurement_reflns_used 1195
_cell_measurement_temperature 293(1)
_cell_measurement_theta_max 29.3710
_cell_measurement_theta_min 2.7460
_cell_volume 1530.59(16)
_computing_cell_refinement 'CrysAlisPro 1.171.41.110a (Rigaku OD, 2021)'
_computing_data_collection 'CrysAlisPro 1.171.41.110a (Rigaku OD, 2021)'
_computing_data_reduction 'CrysAlisPro 1.171.41.110a (Rigaku OD, 2021)'
_computing_molecular_graphics 'Olex2 1.5 (Dolomanov et al., 2009)'
_computing_publication_material 'Olex2 1.5 (Dolomanov et al., 2009)'
_computing_structure_refinement 'SHELXL 2018/3 (Sheldrick, 2015)'
_diffrn_ambient_environment air
_diffrn_ambient_pressure 1890000
_diffrn_ambient_temperature 293(1)
_diffrn_detector 'Hybrid Pixel Array Detector'
_diffrn_detector_area_resol_mean 10.0000
_diffrn_detector_type HyPix
_diffrn_measured_fraction_theta_full 0.716
_diffrn_measured_fraction_theta_max 0.661
_diffrn_measurement_details
;
List of Runs (angles in degrees, time in seconds):

  # Type    Start    End  Width  t~exp~   \w     \q     \k     \f   Frames
--------------------------------------------------------------------------
  1  \w    -15.00  11.00   1.00    4.00    --   24.80 -38.00-150.00   26
  2  \w    -24.00   2.00   1.00    4.00    --   24.80 -13.00   3.00   26
  3  \w     14.00  45.00   1.00    4.00    --   24.80 -13.00   3.00   31
  4  \w     27.00  47.00   1.00    4.00    --   24.80 -59.00 -25.00   20
  5  \w     28.00  54.00   1.00    4.00    --   24.80 -99.00  30.00   26
  6  \w     60.00  85.00   1.00    4.00    --   24.80-163.00 112.00   25
  7  \w     -4.00  26.00   1.00    4.00    --  -26.20 -97.00  35.00   30
  8  \w   -120.00 -95.00   1.00    4.00    --  -26.20-163.00 112.00   25
  9  \w     19.00  44.00   1.00    4.00    --   24.80-117.00 -97.00   25
 10  \w     -1.00  24.00   1.00    4.00    --  -26.20 -99.00-150.00   25
 11  \w     -7.00  19.00   1.00    4.00    --  -26.20 -53.00-162.00   26
 12  \w    -26.00  -1.00   1.00    4.00    --  -26.20 -13.00   3.00   25
 13  \w    -27.00   5.00   1.00    4.00    --  -26.20 -40.00  12.00   32
 14  \w    -33.00  -7.00   1.00    4.00    --  -26.20 -26.00   8.00   26
 15  \w   -112.00 -87.00   1.00    4.00    --  -26.20 -24.00 106.00   25
 16  \w    -75.00 -50.00   1.00    4.00    --  -26.20 117.00 -10.00   25
 17  \w    -33.00  -8.00   1.00    4.00    --  -26.20  77.00 150.00   25
 18  \w     -8.00  17.00   1.00    4.00    --  -26.20  59.00 114.00   25
 19  \w     36.00  56.00   1.00    4.00    --  -26.20  24.00 -88.00   20
 20  \w    -26.00  -1.00   1.00    4.00    --   24.80  82.00 -29.00   25
 21  \w     16.00  43.00   1.00    4.00    --   24.80  59.00 114.00   27
 22  \w     45.00  71.00   1.00    4.00    --   24.80  48.00 -81.00   26
 23  \w     47.00  72.00   1.00    4.00    --   24.80  24.00 -88.00   25
;
_diffrn_measurement_device 'four-circle diffractometer'
_diffrn_measurement_device_type 'XtaLAB Synergy, Dualflex, HyPix'
_diffrn_measurement_method '\w scans'
_diffrn_measurement_specimen_support 'diamond anvil cell'
_diffrn_orient_matrix_type 'CrysAlisPro convention (1999,Acta A55,543-557)'
_diffrn_orient_matrix_UB_11 0.0298840000
_diffrn_orient_matrix_UB_12 -0.0185782000
_diffrn_orient_matrix_UB_13 -0.0435504000
_diffrn_orient_matrix_UB_21 0.0292567000
_diffrn_orient_matrix_UB_22 -0.0031419000
_diffrn_orient_matrix_UB_23 0.0601925000
_diffrn_orient_matrix_UB_31 -0.0428726000
_diffrn_orient_matrix_UB_32 -0.0567714000
_diffrn_orient_matrix_UB_33 0.0108934000
_diffrn_radiation_monochromator mirror
_diffrn_radiation_probe x-ray
_diffrn_radiation_type 'Mo K\a'
_diffrn_radiation_wavelength 0.71073
_diffrn_reflns_av_R_equivalents 0.0344
_diffrn_reflns_av_unetI/netI 0.0345
_diffrn_reflns_Laue_measured_fraction_full 0.716
_diffrn_reflns_Laue_measured_fraction_max 0.661
_diffrn_reflns_limit_h_max 13
_diffrn_reflns_limit_h_min -12
_diffrn_reflns_limit_k_max 15
_diffrn_reflns_limit_k_min -13
_diffrn_reflns_limit_l_max 10
_diffrn_reflns_limit_l_min -10
_diffrn_reflns_number 2366
_diffrn_reflns_point_group_measured_fraction_full 0.716
_diffrn_reflns_point_group_measured_fraction_max 0.661
_diffrn_reflns_theta_full 25.242
_diffrn_reflns_theta_max 27.463
_diffrn_reflns_theta_min 2.758
_diffrn_source 'micro-focus sealed X-ray tube'
_diffrn_source_type 'PhotonJet (Mo) X-ray Source'
_exptl_absorpt_coefficient_mu 4.535
_exptl_absorpt_correction_T_max 1.00000
_exptl_absorpt_correction_T_min 0.78136
_exptl_absorpt_correction_type multi-scan
_exptl_absorpt_process_details
;
CrysAlisPro 1.171.41.110a (Rigaku Oxford Diffraction, 2021)
Empirical absorption correction using spherical harmonics,
implemented in SCALE3 ABSPACK scaling algorithm.
;
_exptl_crystal_colour yellow
_exptl_crystal_density_diffrn 2.227
_exptl_crystal_description prizm
_exptl_crystal_F_000 1002
_exptl_crystal_size_max 0.15
_exptl_crystal_size_mid 0.12
_exptl_crystal_size_min 0.11
_refine_diff_density_max 0.400
_refine_diff_density_min -0.493
_refine_diff_density_rms 0.094
_refine_ls_extinction_method none
_refine_ls_goodness_of_fit_ref 1.032
_refine_ls_hydrogen_treatment constr
_refine_ls_matrix_type full
_refine_ls_number_parameters 42
_refine_ls_number_reflns 516
_refine_ls_number_restraints 0
_refine_ls_restrained_S_all 1.032
_refine_ls_R_factor_all 0.0390
_refine_ls_R_factor_gt 0.0296
_refine_ls_shift/su_max 0.000
_refine_ls_shift/su_mean 0.000
_refine_ls_structure_factor_coef Fsqd
_refine_ls_weighting_details 'w=1/[\s^2^(Fo^2^)+(0.0419P)^2^] where P=(Fo^2^+2Fc^2^)/3'
_refine_ls_weighting_scheme calc
_refine_ls_wR_factor_gt 0.0677
_refine_ls_wR_factor_ref 0.0697
_reflns_Friedel_coverage 0.000
_reflns_number_gt 439
_reflns_number_total 516
_reflns_threshold_expression 'I > 2\s(I)'
_cod_data_source_file px5059.cif
_cod_data_source_block Rb18k9
_cod_depositor_comments 'Adding full bibliography for 2312438--2312457.cif.'
_cod_original_cell_volume 1530.6(2)
_cod_original_sg_symbol_H-M 'R -3'
_cod_database_code 2312452
_shelx_shelxl_version_number 2018/3
_chemical_oxdiff_formula C12H24O6RbSbCl6
_chemical_oxdiff_usercomment 'RbCrSbCl6 at 18k9'
_shelx_space_group_comment
;
The symmetry employed for this shelxl refinement is uniquely defined
by the following loop, which should always be used as a source of
symmetry information in preference to the above space-group names.
They are only intended as comments.
;
_shelx_estimated_absorpt_t_max 0.635
_shelx_estimated_absorpt_t_min 0.549
_olex2_refinement_description
;
1. Fixed Uiso
 At 1.2 times of:
  All C(H,H) groups
2. Others
 Fixed Sof: Rb1(0.166667)
3.a Secondary CH2 refined with riding coordinates:
 C1(H1A,H1B), C2(H2A,H2B)
;
_olex2_submission_special_instructions 'No special instructions were received'
_oxdiff_exptl_absorpt_empirical_details
;
Empirical correction (ABSPACK) includes:
- Absorption correction using spherical harmonics
- Frame scaling
;
_oxdiff_exptl_absorpt_empirical_full_max 2.016
_oxdiff_exptl_absorpt_empirical_full_min 0.756

loop_
_space_group_symop_operation_xyz
'x, y, z'
'-y, x-y, z'
'-x+y, -x, z'
'x+2/3, y+1/3, z+1/3'
'-y+2/3, x-y+1/3, z+1/3'
'-x+y+2/3, -x+1/3, z+1/3'
'x+1/3, y+2/3, z+2/3'
'-y+1/3, x-y+2/3, z+2/3'
'-x+y+1/3, -x+2/3, z+2/3'
'-x, -y, -z'
'y, -x+y, -z'
'x-y, x, -z'
'-x+2/3, -y+1/3, -z+1/3'
'y+2/3, -x+y+1/3, -z+1/3'
'x-y+2/3, x+1/3, -z+1/3'
'-x+1/3, -y+2/3, -z+2/3'
'y+1/3, -x+y+2/3, -z+2/3'
'x-y+1/3, x+2/3, -z+2/3'

loop_
_atom_site_label
_atom_site_type_symbol
_atom_site_fract_x
_atom_site_fract_y
_atom_site_fract_z
_atom_site_U_iso_or_equiv
_atom_site_adp_type
_atom_site_occupancy
_atom_site_site_symmetry_order
_atom_site_calc_flag
_atom_site_refinement_flags_posn
_atom_site_refinement_flags_adp
_atom_site_refinement_flags_occupancy
_atom_site_disorder_assembly
_atom_site_disorder_group
Sb1 Sb 0.000000 0.000000 1.000000 0.0224(2) Uani 1 6 d S T P . .
Rb1 Rb 0.000000 0.000000 0.5214(16) 0.049(3) Uani 0.5 3 d S T P . .
Cl1 Cl 0.08154(9) 0.16257(9) 0.85351(11) 0.0360(3) Uani 1 1 d . . . . .
O1 O 0.0638(2) 0.2307(2) 0.4739(3) 0.0277(7) Uani 1 1 d . . . . .
C1 C 0.1778(3) 0.3077(3) 0.5189(4) 0.0285(9) Uani 1 1 d . . . . .
H1A H 0.182059 0.309140 0.621524 0.034 Uiso 1 1 calc R U . . .
H1B H 0.200800 0.383391 0.486064 0.034 Uiso 1 1 calc R U . . .
C2 C 0.2538(3) 0.2698(3) 0.4592(4) 0.0283(10) Uani 1 1 d . . . . .
H2A H 0.241773 0.258240 0.357881 0.034 Uiso 1 1 calc R U . . .
H2B H 0.331951 0.327058 0.475100 0.034 Uiso 1 1 calc R U . . .

loop_
_atom_site_aniso_label
_atom_site_aniso_U_11
_atom_site_aniso_U_22
_atom_site_aniso_U_33
_atom_site_aniso_U_23
_atom_site_aniso_U_13
_atom_site_aniso_U_12
Sb1 0.0198(3) 0.0198(3) 0.0277(4) 0.000 0.000 0.00990(15)
Rb1 0.0236(5) 0.0236(5) 0.100(8) 0.000 0.000 0.0118(2)
Cl1 0.0318(7) 0.0312(6) 0.0447(7) 0.0098(4) 0.0050(4) 0.0156(5)
O1 0.0200(16) 0.0236(16) 0.0396(19) -0.0054(11) -0.0011(11) 0.0110(14)
C1 0.021(2) 0.020(2) 0.038(2) -0.0014(17) -0.0053(18) 0.005(2)
C2 0.021(2) 0.026(2) 0.034(3) 0.0049(17) 0.0006(16) 0.009(2)

loop_
_atom_type_symbol
_atom_type_description
_atom_type_scat_dispersion_real
_atom_type_scat_dispersion_imag
_atom_type_scat_source
C C 0.0033 0.0016 'International Tables Vol C Tables 4.2.6.8 and 6.1.1.4'
H H 0.0000 0.0000 'International Tables Vol C Tables 4.2.6.8 and 6.1.1.4'
O O 0.0106 0.0060 'International Tables Vol C Tables 4.2.6.8 and 6.1.1.4'
Cl Cl 0.1484 0.1585 'International Tables Vol C Tables 4.2.6.8 and 6.1.1.4'
Rb Rb -0.9393 2.9676 'International Tables Vol C Tables 4.2.6.8 and 6.1.1.4'
Sb Sb -0.5866 1.5461 'International Tables Vol C Tables 4.2.6.8 and 6.1.1.4'

loop_
_geom_angle_atom_site_label_1
_geom_angle_atom_site_label_2
_geom_angle_atom_site_label_3
_geom_angle
_geom_angle_site_symmetry_1
_geom_angle_site_symmetry_3
_geom_angle_publ_flag
Cl1 Sb1 Cl1 180.00(4) 11_557 2 ?
Cl1 Sb1 Cl1 89.40(4) 10_557 12_557 ?
Cl1 Sb1 Cl1 89.40(4) . 3 ?
Cl1 Sb1 Cl1 89.40(4) 11_557 10_557 ?
Cl1 Sb1 Cl1 89.40(4) 2 3 ?
Cl1 Sb1 Cl1 90.60(4) 2 10_557 ?
Cl1 Sb1 Cl1 90.60(4) 2 12_557 ?
Cl1 Sb1 Cl1 90.60(4) 11_557 . ?
Cl1 Sb1 Cl1 90.60(4) . 12_557 ?
Cl1 Sb1 Cl1 89.40(4) 2 . ?
Cl1 Sb1 Cl1 90.60(4) 10_557 3 ?
Cl1 Sb1 Cl1 180.0 10_557 . ?
Cl1 Sb1 Cl1 180.00(4) 12_557 3 ?
Cl1 Sb1 Cl1 89.40(4) 11_557 12_557 ?
Cl1 Sb1 Cl1 90.60(4) 11_557 3 ?
O1 Rb1 Cl1 119.5(4) 10_556 . ?
O1 Rb1 Cl1 105.7(3) 3 . ?
O1 Rb1 Cl1 119.8(4) 2 . ?
O1 Rb1 Cl1 81.2(3) 12_556 . ?
O1 Rb1 Cl1 68.49(19) . . ?
O1 Rb1 Cl1 67.6(2) 11_556 . ?
O1 Rb1 O1 60.58(3) 12_556 2 ?
O1 Rb1 O1 60.58(3) 11_556 . ?
O1 Rb1 O1 171.9(6) 11_556 2 ?
O1 Rb1 O1 117.59(16) . 2 ?
O1 Rb1 O1 60.58(3) 10_556 2 ?
O1 Rb1 O1 60.58(3) 11_556 3 ?
O1 Rb1 O1 119.975(18) 10_556 12_556 ?
O1 Rb1 O1 60.58(3) 10_556 3 ?
O1 Rb1 O1 171.9(6) 10_556 . ?
O1 Rb1 O1 171.9(6) 12_556 3 ?
O1 Rb1 O1 119.975(18) 11_556 12_556 ?
O1 Rb1 O1 117.59(16) . 3 ?
O1 Rb1 O1 119.975(18) 11_556 10_556 ?
O1 Rb1 O1 117.59(16) 2 3 ?
O1 Rb1 O1 60.57(3) 12_556 . ?
Sb1 Cl1 Rb1 94.13(13) . . ?
C1 O1 Rb1 115.5(2) . 10_556 ?
C1 O1 Rb1 112.5(3) . . ?
C2 O1 Rb1 113.5(3) 12_556 10_556 ?
C2 O1 Rb1 109.3(3) 12_556 . ?
C2 O1 C1 112.0(3) 12_556 . ?
O1 C1 H1A 109.9 . . ?
O1 C1 H1B 109.9 . . ?
O1 C1 C2 108.8(3) . . ?
H1A C1 H1B 108.3 . . ?
C2 C1 H1A 109.9 . . ?
C2 C1 H1B 109.9 . . ?
O1 C2 C1 109.1(3) 11_556 . ?
O1 C2 H2A 109.9 11_556 . ?
O1 C2 H2B 109.9 11_556 . ?
C1 C2 H2A 109.9 . . ?
C1 C2 H2B 109.9 . . ?
H2A C2 H2B 108.3 . . ?

loop_
_geom_bond_atom_site_label_1
_geom_bond_atom_site_label_2
_geom_bond_distance
_geom_bond_site_symmetry_2
_geom_bond_publ_flag
Sb1 Cl1 2.3714(10) 11_557 ?
Sb1 Cl1 2.3714(10) 12_557 ?
Sb1 Cl1 2.3714(10) . ?
Sb1 Cl1 2.3714(10) 2 ?
Sb1 Cl1 2.3714(10) 3 ?
Sb1 Cl1 2.3714(10) 10_557 ?
Rb1 Rb1 0.40(3) 10_556 ?
Rb1 Cl1 3.681(13) . ?
Rb1 O1 2.822(3) 11_556 ?
Rb1 O1 2.857(4) 2 ?
Rb1 O1 2.857(4) 3 ?
Rb1 O1 2.822(3) 10_556 ?
Rb1 O1 2.822(3) 12_556 ?
Rb1 O1 2.857(4) . ?
O1 C1 1.442(4) . ?
O1 C2 1.428(4) 12_556 ?
C1 H1A 0.9700 . ?
C1 H1B 0.9700 . ?
C1 C2 1.486(6) . ?
C2 H2A 0.9700 . ?
C2 H2B 0.9700 . ?

loop_
_geom_torsion_atom_site_label_1
_geom_torsion_atom_site_label_2
_geom_torsion_atom_site_label_3
_geom_torsion_atom_site_label_4
_geom_torsion
_geom_torsion_site_symmetry_1
_geom_torsion_site_symmetry_2
_geom_torsion_site_symmetry_3
_geom_torsion_site_symmetry_4
_geom_torsion_publ_flag
Rb1 O1 C1 C2 49.5(5) . . . . ?
Rb1 O1 C1 C2 41.2(5) 10_556 . . . ?
O1 C1 C2 O1 -68.9(5) . . . 11_556 ?
C2 O1 C1 C2 173.0(3) 12_556 . . . ?
